data_7033561
loop_
_publ_author_name
'Pitarch-Jarque, Javier'
'Belda, Raquel'
'Lloret, Francesc'
'Ferrando-Soria, Jes\'us'
'Navarro, Pilar'
'Lopera, Alberto'
'Garc\'ia-Espa\~na, Enrique'

_publ_section_title
;
 &quot;3 + 1 = 6 + 2&quot; in Cu(ii) coordination chemistry of 1H-pyrazole
 aza cryptands.
;
_journal_issue 7
_journal_name_full 'Dalton transactions (Cambridge, England : 2003)'
_journal_page_first 3378
_journal_page_last 3383
_journal_paper_doi 10.1039/c4dt03650f
_journal_volume 44
_journal_year 2015
_chemical_formula_moiety 'C54 H94 Cu6 N28 O2, 6(C7 H7 O3 S), 22(H2 O)'
_chemical_formula_sum 'C96 H180 Cu6 N28 O42 S6'
_chemical_formula_weight 2972.34
_space_group_crystal_system triclinic
_space_group_IT_number 2
_space_group_name_Hall '-P 1'
_space_group_name_H-M_alt 'P -1'
_symmetry_space_group_name_Hall '-P 1'
_symmetry_space_group_name_H-M 'P -1'
_atom_sites_solution_hydrogens mixed
_audit_creation_date 2014-01-21
_audit_creation_method
;
Olex2 1.2
(compiled 2013.09.17 svn.r2790 for OlexSys, GUI svn.r4601)
;
_audit_update_record
;
2014-11-18 deposited with the CCDC.
2015-01-06 downloaded from the CCDC.
;
_cell_angle_alpha 79.7500(10)
_cell_angle_beta 76.0550(10)
_cell_angle_gamma 62.0960(10)
_cell_formula_units_Z 1
_cell_length_a 12.6670(2)
_cell_length_b 13.5270(3)
_cell_length_c 21.6730(5)
_cell_measurement_reflns_used 14177
_cell_measurement_temperature 293(2)
_cell_measurement_theta_max 27.485
_cell_measurement_theta_min 0.998
_cell_volume 3175.90(12)
_computing_cell_refinement 'HKL Scalepack (Otwinowski & Minor 1997)'
_computing_data_collection 'Collect (Bruker AXS BV, 1997-2004)'
_computing_data_reduction 'HKL Denzo and Scalepack (Otwinowski & Minor 1997)'
_computing_molecular_graphics 'Olex2 (Dolomanov et al., 2009)'
_computing_publication_material 'Olex2 (Dolomanov et al., 2009)'
_computing_structure_refinement 'ShelXL (Sheldrick, 2008)'
_computing_structure_solution sir92
_diffrn_ambient_temperature 293(2)
_diffrn_detector_area_resol_mean 9
_diffrn_measured_fraction_theta_full 0.999
_diffrn_measured_fraction_theta_max 0.999
_diffrn_measurement_device '95mm CCD camera on \k-goniostat'
_diffrn_measurement_device_type KappaCCD
_diffrn_measurement_method CCD
_diffrn_radiation_monochromator 'horizonally mounted graphite crystal'
_diffrn_radiation_type MoK\a
_diffrn_radiation_wavelength 0.71073
_diffrn_reflns_av_R_equivalents 0.0358
_diffrn_reflns_av_unetI/netI 0.0502
_diffrn_reflns_Laue_measured_fraction_full 0.999
_diffrn_reflns_Laue_measured_fraction_max 0.999
_diffrn_reflns_limit_h_max 15
_diffrn_reflns_limit_h_min -15
_diffrn_reflns_limit_k_max 16
_diffrn_reflns_limit_k_min -16
_diffrn_reflns_limit_l_max 25
_diffrn_reflns_limit_l_min -25
_diffrn_reflns_number 21630
_diffrn_reflns_point_group_measured_fraction_full 0.999
_diffrn_reflns_point_group_measured_fraction_max 0.999
_diffrn_reflns_theta_full 25.000
_diffrn_reflns_theta_max 25.000
_diffrn_reflns_theta_min 1.708
_exptl_absorpt_coefficient_mu 1.178
_exptl_absorpt_correction_T_max 0.4447
_exptl_absorpt_correction_T_min 0.4350
_exptl_absorpt_correction_type cylinder
_exptl_absorpt_process_details
;
Interpolation using  Int.Tab. Vol. C (1992) p. 523,Tab. 6.3.3.3
for values of muR in the range 0-2.5, and Int.Tab. Vol.II (1959)
p.302; Table 5.3.6 B for muR in the range 2.6-10.0.
The interpolation procedure of C.W.Dwiggins Jr (Acta Cryst.(1975)
A31,146-148) is used with some modification.
;
_exptl_crystal_colour blue
_exptl_crystal_density_diffrn 1.554
_exptl_crystal_description block
_exptl_crystal_F_000 1558
_exptl_crystal_size_max 0.4
_exptl_crystal_size_mid 0.3
_exptl_crystal_size_min 0.2
_exptl_crystal_size_rad 0.4000
_refine_diff_density_max 1.407
_refine_diff_density_min -1.279
_refine_diff_density_rms 0.090
_refine_ls_extinction_method none
_refine_ls_goodness_of_fit_ref 1.084
_refine_ls_hydrogen_treatment mixed
_refine_ls_matrix_type full
_refine_ls_number_parameters 842
_refine_ls_number_reflns 11150
_refine_ls_number_restraints 26
_refine_ls_restrained_S_all 1.101
_refine_ls_R_factor_all 0.0649
_refine_ls_R_factor_gt 0.0501
_refine_ls_shift/su_max 0.001
_refine_ls_shift/su_mean 0.000
_refine_ls_structure_factor_coef Fsqd
_refine_ls_weighting_details 'w=1/[\s^2^(Fo^2^)+(0.0398P)^2^+10.4656P] where P=(Fo^2^+2Fc^2^)/3'
_refine_ls_weighting_scheme calc
_refine_ls_wR_factor_gt 0.1203
_refine_ls_wR_factor_ref 0.1258
_reflns_Friedel_coverage 0.000
_reflns_number_gt 9032
_reflns_number_total 11150
_reflns_threshold_expression 'I > 2\s(I)'
_cod_data_source_file c4dt03650f2.cif
_cod_data_source_block COMPOUND_2
_cod_depositor_comments 'Adding full bibliography for 7033560--7033563.cif.'
_cod_database_code 7033561
_shelxl_version_number 2013-4
_shelx_space_group_comment
;
The symmetry employed for this shelxl refinement is uniquely defined
by the following loop, which should always be used as a source of
symmetry information in preference to the above space-group names.
They are only intended as comments.
;
_exptl_absorpt_correction_t_ave 0.4405
_olex2_refinement_description
;
1. Fixed Uiso
 At 1.2 times of:
  All C(H) groups, All C(H,H) groups, All N(H) groups, All O(H,H) groups
 At 1.5 times of:
  All C(H,H,H) groups
2. Restrained distances
 H10C-O10
 0.82 with sigma of 0.02
 H10D-O10
 0.82 with sigma of 0.02
 H6A-O6
 0.82 with sigma of 0.02
 H6B-O6
 0.82 with sigma of 0.02
 H5C-O5
 0.82 with sigma of 0.02
 H5B-O5
 0.82 with sigma of 0.02
 H8D-O8
 0.82 with sigma of 0.02
 H8C-O8
 0.82 with sigma of 0.02
 O9-H9D
 0.82 with sigma of 0.02
 O9-H9C
 0.82 with sigma of 0.02
 H4A-O4
 0.82 with sigma of 0.02
 O4-H4B
 0.82 with sigma of 0.02
 O12-H12D
 0.82 with sigma of 0.02
 O12-H12C
 0.82 with sigma of 0.02
 H2D-O2
 0.82 with sigma of 0.02
 O2-H2C
 0.82 with sigma of 0.02
 H1A-O1
 0.82 with sigma of 0.02
 O11-H11D
 0.82 with sigma of 0.02
 H11C-O11
 0.82 with sigma of 0.02
 H13B-O13
 0.82 with sigma of 0.02
 O13-H13A
 0.82 with sigma of 0.02
 H7C-O7
 0.82 with sigma of 0.02
 O7-H7D
 0.82 with sigma of 0.02
 O10-O7
 2.5 with sigma of 0.01
 H3C-O3
 0.82 with sigma of 0.02
 H3D-O3
 0.82 with sigma of 0.02
3. Others
 Fixed Sof: O10(0.5) H10C(0.5) H10D(0.5) O3(0.5) H3C(0.5) H3D(0.5)
4.a Rotating group with stretchable bonds:
 O5(H5B,H5C), O1(H1A,H1B), O9(H9C,H9D), O4(H4A,H4B), O8(H8C,H8D), O2(H2C,H2D),
 O11(H11C,H11D), O13(H13A,H13B), O6(H6A,H6B), O12(H12C,H12D), O7(H7C,H7D),
 O10(H10C,H10D), O3(H3C,H3D)
4.b Ternary CH refined with riding coordinates:
 N10(H10)
4.c Ternary CH refined with riding coordinates and stretchable bonds:
 N5(H5), N11(H11), N14(H14), N7(H7), N2(H2)
4.d Secondary CH2 refined with riding coordinates:
 C10(H10A,H10B), C19(H19A,H19B), C27(H27A,H27B), C9(H9A,H9B), C7(H7A,H7B),
 C21(H21A,H21B), C26(H26A,H26B), C25(H25A,H25B), C18(H18A,H18B), C8(H8A,H8B),
 C17(H17A,H17B), C16(H16A,H16B), C1(H1C,H1D), C11(H11A,H11B), C3(H3A,H3B),
 C2(H2A,H2B), C12(H12A,H12B), C20(H20A,H20B)
4.e Me refined with riding coordinates:
 C27T(H27C,H27D,H27E), C37T(H37A,H37B,H37C), C17T(H17C,H17D,H17E)
4.f Aromatic/amide H refined with riding coordinates:
 C23(H23), C15T(H15T), C16T(H16T), C14(H14A), C5(H5A), C33T(H33T), C13T(H13T),
 C12T(H12T), C26T(H26T), C32T(H32T), C36T(H36T), C35T(H35T), C25T(H25T),
 C22T(H22T), C23T(H23T)
;

loop_
_space_group_symop_operation_xyz
'x, y, z'
'-x, -y, -z'

loop_
_atom_site_label
_atom_site_type_symbol
_atom_site_fract_x
_atom_site_fract_y
_atom_site_fract_z
_atom_site_U_iso_or_equiv
_atom_site_adp_type
_atom_site_occupancy
_atom_site_site_symmetry_order
_atom_site_calc_flag
_atom_site_refinement_flags_posn
_atom_site_refinement_flags_occupancy
Cu1 Cu 0.64476(5) 0.15966(4) 0.18420(2) 0.01844(13) Uani 1 1 d . .
Cu3 Cu 0.43057(4) 0.09955(4) 0.56998(2) 0.01638(13) Uani 1 1 d . .
Cu2 Cu 0.44495(4) 0.35499(4) 0.32536(2) 0.01744(13) Uani 1 1 d . .
S1 S 0.19720(10) 0.68363(9) 0.44300(5) 0.0221(2) Uani 1 1 d . .
S2 S -0.07093(11) 0.56668(9) 0.19605(6) 0.0262(3) Uani 1 1 d . .
S3 S 0.67913(11) 0.23972(9) -0.02009(6) 0.0279(3) Uani 1 1 d . .
C6 C 0.2970(4) 0.2838(4) 0.2860(2) 0.0217(9) Uani 1 1 d . .
N12 N 0.6428(3) -0.0591(3) 0.48286(16) 0.0161(7) Uani 1 1 d . .
N13 N 0.5940(3) -0.0115(3) 0.53904(16) 0.0162(7) Uani 1 1 d . .
N5 N 0.2748(3) 0.3813(3) 0.37665(16) 0.0179(8) Uani 1 1 d . .
H5 H 0.240(2) 0.445(4) 0.3843(5) 0.021 Uiso 1 1 calc GR .
N11 N 0.7489(3) -0.1796(3) 0.38472(16) 0.0191(8) Uani 1 1 d . .
H11 H 0.7674(12) -0.245(4) 0.3933(5) 0.023 Uiso 1 1 calc GR .
N9 N 0.6681(3) 0.2629(3) 0.22495(16) 0.0184(8) Uani 1 1 d . .
N14 N 0.5246(3) 0.1306(3) 0.62391(17) 0.0184(8) Uani 1 1 d . .
H14 H 0.481(2) 0.1473(10) 0.662(2) 0.022 Uiso 1 1 calc GR .
N4 N 0.4124(3) 0.2656(3) 0.27900(17) 0.0212(8) Uani 1 1 d . .
N10 N 0.8212(3) 0.1300(3) 0.13978(17) 0.0205(8) Uani 1 1 d . .
H10 H 0.8380 0.1097 0.0960 0.025 Uiso 1 1 calc R .
O13T O 0.3248(3) 0.6115(2) 0.44533(15) 0.0257(7) Uani 1 1 d . .
N7 N 0.5123(3) 0.4120(3) 0.38241(17) 0.0175(8) Uani 1 1 d . .
H7 H 0.455(3) 0.463(3) 0.4043(13) 0.021 Uiso 1 1 calc GR .
N3 N 0.4787(3) 0.2016(3) 0.22894(17) 0.0206(8) Uani 1 1 d . .
N8 N 0.6037(3) 0.3227(3) 0.27595(17) 0.0194(8) Uani 1 1 d . .
N6 N 0.4295(3) 0.2684(3) 0.50836(16) 0.0173(7) Uani 1 1 d . .
O11T O 0.1798(3) 0.7786(3) 0.39526(15) 0.0316(8) Uani 1 1 d . .
O5 O 0.3574(3) 0.7363(3) 0.28007(17) 0.0403(9) Uani 1 1 d D .
H5B H 0.3108(9) 0.7577(5) 0.3137(6) 0.048 Uiso 1 1 d DGR .
H5C H 0.3261(6) 0.7438(3) 0.2491(5) 0.048 Uiso 1 1 d DGR .
C10 C 0.5354(4) 0.2347(3) 0.4552(2) 0.0188(9) Uani 1 1 d . .
H10A H 0.5133 0.2133 0.4216 0.023 Uiso 1 1 calc R .
H10B H 0.6009 0.1678 0.4706 0.023 Uiso 1 1 calc R .
C24 C 0.6850(4) -0.0247(3) 0.5665(2) 0.0171(9) Uani 1 1 d . .
O22T O -0.1977(3) 0.6131(3) 0.19095(17) 0.0378(9) Uani 1 1 d . .
O32T O 0.7226(3) 0.2679(3) -0.08608(16) 0.0358(8) Uani 1 1 d . .
O1 O 0.3432(3) 0.5327(3) 0.27755(18) 0.0395(9) Uani 1 1 d D .
H1A H 0.344(3) 0.5702(9) 0.3016(12) 0.047 Uiso 1 1 d DGR .
H1B H 0.278(2) 0.5437(13) 0.2725(18) 0.047 Uiso 1 1 d GR .
C23 C 0.7954(4) -0.0835(3) 0.5274(2) 0.0195(9) Uani 1 1 d . .
H23 H 0.8730 -0.1049 0.5346 0.023 Uiso 1 1 calc R .
C19 C 0.7237(4) -0.0451(4) 0.2877(2) 0.0214(9) Uani 1 1 d . .
H19A H 0.6372 -0.0083 0.3042 0.026 Uiso 1 1 calc R .
H19B H 0.7614 -0.0089 0.3035 0.026 Uiso 1 1 calc R .
O12T O 0.1323(3) 0.6220(3) 0.43744(16) 0.0304(8) Uani 1 1 d . .
N2 N 0.5876(3) 0.0920(3) 0.12541(18) 0.0223(8) Uani 1 1 d . .
H2 H 0.5946(5) 0.1217(19) 0.089(2) 0.027 Uiso 1 1 calc GR .
C27 C 0.4475(4) 0.3134(3) 0.5601(2) 0.0204(9) Uani 1 1 d . .
H27A H 0.3733 0.3399 0.5916 0.024 Uiso 1 1 calc R .
H27B H 0.4643 0.3768 0.5428 0.024 Uiso 1 1 calc R .
C22 C 0.7643(4) -0.1031(3) 0.4750(2) 0.0186(9) Uani 1 1 d . .
O31T O 0.5740(3) 0.2183(3) -0.01107(17) 0.0393(9) Uani 1 1 d . .
C9 C 0.3154(4) 0.3519(3) 0.4871(2) 0.0196(9) Uani 1 1 d . .
H9A H 0.3246 0.4189 0.4689 0.023 Uiso 1 1 calc R .
H9B H 0.2509 0.3724 0.5242 0.023 Uiso 1 1 calc R .
C7 C 0.2072(4) 0.3636(4) 0.3355(2) 0.0245(10) Uani 1 1 d . .
H7A H 0.1576 0.4347 0.3146 0.029 Uiso 1 1 calc R .
H7B H 0.1541 0.3326 0.3613 0.029 Uiso 1 1 calc R .
C21 C 0.8322(4) -0.1584(4) 0.4140(2) 0.0216(9) Uani 1 1 d . .
H21A H 0.9012 -0.2289 0.4225 0.026 Uiso 1 1 calc R .
H21B H 0.8624 -0.1104 0.3846 0.026 Uiso 1 1 calc R .
N1 N 0.7433(3) -0.0287(3) 0.21763(16) 0.0197(8) Uani 1 1 d . .
C26 C 0.5506(4) 0.2263(3) 0.5919(2) 0.0201(9) Uani 1 1 d . .
H26A H 0.6245 0.1984 0.5603 0.024 Uiso 1 1 calc R .
H26B H 0.5635 0.2607 0.6232 0.024 Uiso 1 1 calc R .
O9 O 0.4467(4) 0.9555(3) 0.05326(19) 0.0511(11) Uani 1 1 d D .
H9C H 0.3714(13) 0.9947(7) 0.0642(3) 0.061 Uiso 1 1 d DGR .
H9D H 0.4433(4) 0.9044(9) 0.0420(3) 0.061 Uiso 1 1 d DGR .
O4 O 0.5848(3) 0.7385(3) 0.26841(18) 0.0503(11) Uani 1 1 d D .
H4A H 0.6383(10) 0.6961(8) 0.2488(4) 0.060 Uiso 1 1 d DGR .
H4B H 0.5233(11) 0.7364(3) 0.2592(2) 0.060 Uiso 1 1 d DGR .
C4 C 0.4031(4) 0.1809(4) 0.2051(2) 0.0222(10) Uani 1 1 d . .
C25 C 0.6418(4) 0.0277(4) 0.6289(2) 0.0217(9) Uani 1 1 d . .
H25A H 0.6294 -0.0242 0.6635 0.026 Uiso 1 1 calc R .
H25B H 0.7014 0.0475 0.6370 0.026 Uiso 1 1 calc R .
C18 C 0.8723(4) -0.0618(4) 0.1883(2) 0.0250(10) Uani 1 1 d . .
H18A H 0.8891 -0.0906 0.1473 0.030 Uiso 1 1 calc R .
H18B H 0.9238 -0.1212 0.2154 0.030 Uiso 1 1 calc R .
C8 C 0.2760(4) 0.3134(4) 0.4381(2) 0.0202(9) Uani 1 1 d . .
H8A H 0.3312 0.2353 0.4312 0.024 Uiso 1 1 calc R .
H8B H 0.1953 0.3188 0.4549 0.024 Uiso 1 1 calc R .
C17 C 0.9014(4) 0.0356(4) 0.1793(2) 0.0261(10) Uani 1 1 d . .
H17A H 0.8910 0.0607 0.2206 0.031 Uiso 1 1 calc R .
H17B H 0.9856 0.0123 0.1587 0.031 Uiso 1 1 calc R .
C31T C 0.6322(4) 0.3568(4) 0.0234(2) 0.0244(10) Uani 1 1 d . .
C16 C 0.8393(4) 0.2305(4) 0.1407(2) 0.0222(9) Uani 1 1 d . .
H16A H 0.8158 0.2813 0.1034 0.027 Uiso 1 1 calc R .
H16B H 0.9241 0.2085 0.1404 0.027 Uiso 1 1 calc R .
C13 C 0.6573(4) 0.3840(3) 0.2837(2) 0.0178(9) Uani 1 1 d . .
O23T O -0.0428(4) 0.4996(3) 0.25547(17) 0.0471(10) Uani 1 1 d . .
C15T C 0.0647(4) 0.8944(4) 0.5829(2) 0.0299(11) Uani 1 1 d . .
H15T H 0.0521 0.9667 0.5868 0.036 Uiso 1 1 calc R .
O8 O 0.2221(3) 0.8655(3) 0.18807(16) 0.0402(9) Uani 1 1 d D .
H8C H 0.1612(11) 0.8689(3) 0.2151(5) 0.048 Uiso 1 1 d DGR .
H8D H 0.2415(4) 0.8261(7) 0.1598(5) 0.048 Uiso 1 1 d DGR .
C16T C 0.1131(4) 0.8512(4) 0.5239(2) 0.0237(10) Uani 1 1 d . .
H16T H 0.1324 0.8940 0.4886 0.028 Uiso 1 1 calc R .
C1 C 0.6915(4) -0.0833(4) 0.1888(2) 0.0247(10) Uani 1 1 d . .
H1C H 0.6156 -0.0770 0.2157 0.030 Uiso 1 1 calc R .
H1D H 0.7471 -0.1624 0.1863 0.030 Uiso 1 1 calc R .
O2 O 0.1029(5) 0.4211(3) 0.6262(2) 0.0782(17) Uani 1 1 d D .
H2C H 0.0515(10) 0.4376(4) 0.6087(4) 0.094 Uiso 1 1 d DGR .
H2D H 0.1212(6) 0.4679(9) 0.6346(2) 0.094 Uiso 1 1 d DGR .
C14 C 0.7593(4) 0.3638(4) 0.2366(2) 0.0207(9) Uani 1 1 d . .
H14A H 0.8136 0.3944 0.2305 0.025 Uiso 1 1 calc R .
C5 C 0.2869(4) 0.2305(4) 0.2400(2) 0.0237(10) Uani 1 1 d . .
H5A H 0.2175 0.2287 0.2341 0.028 Uiso 1 1 calc R .
O11 O 0.0206(4) 0.7735(3) 0.0649(2) 0.0592(12) Uani 1 1 d D .
H11C H 0.0918(13) 0.7497(5) 0.0640(2) 0.071 Uiso 1 1 d DGR .
H11D H 0.0060(5) 0.7333(8) 0.0953(6) 0.071 Uiso 1 1 d DGR .
C15 C 0.7618(4) 0.2872(3) 0.2003(2) 0.0193(9) Uani 1 1 d . .
C11 C 0.5865(4) 0.3179(4) 0.4248(2) 0.0195(9) Uani 1 1 d . .
H11A H 0.5961 0.3497 0.4586 0.023 Uiso 1 1 calc R .
H11B H 0.6667 0.2770 0.4002 0.023 Uiso 1 1 calc R .
O21T O -0.0275(3) 0.6525(3) 0.18370(18) 0.0383(9) Uani 1 1 d . .
C34T C 0.5766(4) 0.5237(4) 0.1019(2) 0.0274(10) Uani 1 1 d . .
C33T C 0.5124(4) 0.4600(4) 0.1157(2) 0.0284(11) Uani 1 1 d . .
H33T H 0.4501 0.4736 0.1510 0.034 Uiso 1 1 calc R .
C13T C 0.0581(4) 0.7230(4) 0.6297(2) 0.0310(11) Uani 1 1 d . .
H13T H 0.0416 0.6790 0.6652 0.037 Uiso 1 1 calc R .
C12T C 0.1060(4) 0.6788(4) 0.5708(2) 0.0264(10) Uani 1 1 d . .
H12T H 0.1201 0.6062 0.5667 0.032 Uiso 1 1 calc R .
C26T C -0.0447(5) 0.4459(4) 0.0991(2) 0.0327(11) Uani 1 1 d . .
H26T H -0.1289 0.4742 0.1077 0.039 Uiso 1 1 calc R .
C32T C 0.5408(4) 0.3762(4) 0.0769(2) 0.0288(11) Uani 1 1 d . .
H32T H 0.4987 0.3331 0.0868 0.035 Uiso 1 1 calc R .
O13 O 0.0685(4) 0.0693(3) 0.03764(19) 0.0513(11) Uani 1 1 d D .
H13A H 0.0550(4) 0.1114(8) 0.0095(5) 0.062 Uiso 1 1 d DGR .
H13B H 0.1326(12) 0.0097(11) 0.0242(3) 0.062 Uiso 1 1 d DGR .
O6 O 0.0546(4) 0.8422(4) 0.2941(2) 0.0710(14) Uani 1 1 d D .
H6A H 0.0995(9) 0.8404(4) 0.3172(4) 0.085 Uiso 1 1 d DGR .
H6B H 0.0521(4) 0.7881(10) 0.2819(3) 0.085 Uiso 1 1 d DGR .
C11T C 0.1329(4) 0.7432(4) 0.5178(2) 0.0215(9) Uani 1 1 d . .
C36T C 0.6950(5) 0.4216(4) 0.0081(2) 0.0312(11) Uani 1 1 d . .
H36T H 0.7553 0.4098 -0.0280 0.037 Uiso 1 1 calc R .
C3 C 0.4569(4) 0.1155(4) 0.1473(2) 0.0280(11) Uani 1 1 d . .
H3A H 0.4118 0.1578 0.1134 0.034 Uiso 1 1 calc R .
H3B H 0.4509 0.0453 0.1571 0.034 Uiso 1 1 calc R .
C2 C 0.6690(4) -0.0299(4) 0.1228(2) 0.0248(10) Uani 1 1 d . .
H2A H 0.7456 -0.0413 0.0949 0.030 Uiso 1 1 calc R .
H2B H 0.6322 -0.0650 0.1054 0.030 Uiso 1 1 calc R .
C35T C 0.6660(4) 0.5042(4) 0.0477(2) 0.0296(11) Uani 1 1 d . .
H35T H 0.7077 0.5477 0.0376 0.036 Uiso 1 1 calc R .
C25T C 0.0240(5) 0.3742(4) 0.0504(2) 0.0375(13) Uani 1 1 d . .
H25T H -0.0150 0.3542 0.0272 0.045 Uiso 1 1 calc R .
C12 C 0.5925(4) 0.4581(4) 0.3383(2) 0.0199(9) Uani 1 1 d . .
H12A H 0.6507 0.4579 0.3604 0.024 Uiso 1 1 calc R .
H12B H 0.5442 0.5346 0.3227 0.024 Uiso 1 1 calc R .
C20 C 0.7738(4) -0.1671(3) 0.3135(2) 0.0208(9) Uani 1 1 d . .
H20A H 0.7378 -0.2042 0.2972 0.025 Uiso 1 1 calc R .
H20B H 0.8609 -0.2038 0.2984 0.025 Uiso 1 1 calc R .
C22T C 0.1392(4) 0.4322(4) 0.1211(2) 0.0318(11) Uani 1 1 d . .
H22T H 0.1789 0.4512 0.1445 0.038 Uiso 1 1 calc R .
C14T C 0.0340(4) 0.8326(4) 0.6369(2) 0.0296(11) Uani 1 1 d . .
C21T C 0.0127(4) 0.4750(4) 0.1346(2) 0.0252(10) Uani 1 1 d . .
O33T O 0.7774(4) 0.1473(3) 0.00886(18) 0.0485(10) Uani 1 1 d . .
C24T C 0.1483(5) 0.3325(4) 0.0361(2) 0.0377(13) Uani 1 1 d . .
C23T C 0.2046(5) 0.3615(4) 0.0726(3) 0.0402(13) Uani 1 1 d . .
H23T H 0.2888 0.3324 0.0640 0.048 Uiso 1 1 calc R .
O12 O 0.2108(4) 0.0659(4) 0.1212(2) 0.0712(14) Uani 1 1 d D .
H12C H 0.1565(11) 0.0665(4) 0.1076(3) 0.085 Uiso 1 1 d DGR .
H12D H 0.2157(4) 0.0104(11) 0.1441(5) 0.085 Uiso 1 1 d DGR .
O7 O 0.0944(5) 0.6345(5) 0.2858(3) 0.110(2) Uani 1 1 d D .
H7C H 0.0410(10) 0.6070(7) 0.2826(3) 0.132 Uiso 1 1 d DGR .
H7D H 0.0772(6) 0.6235(6) 0.3254(7) 0.132 Uiso 1 1 d DGR .
C27T C 0.2224(6) 0.2571(5) -0.0183(3) 0.0533(17) Uani 1 1 d . .
H27C H 0.3069 0.2369 -0.0216 0.080 Uiso 1 1 calc R .
H27D H 0.1965 0.2962 -0.0575 0.080 Uiso 1 1 calc R .
H27E H 0.2107 0.1905 -0.0102 0.080 Uiso 1 1 calc R .
C37T C 0.5494(5) 0.6119(4) 0.1447(2) 0.0344(12) Uani 1 1 d . .
H37A H 0.6015 0.6476 0.1278 0.052 Uiso 1 1 calc R .
H37B H 0.5632 0.5776 0.1866 0.052 Uiso 1 1 calc R .
H37C H 0.4661 0.6669 0.1470 0.052 Uiso 1 1 calc R .
C17T C -0.0253(5) 0.8821(5) 0.7003(2) 0.0411(13) Uani 1 1 d . .
H17C H -0.0387 0.8271 0.7314 0.062 Uiso 1 1 calc R .
H17D H -0.1016 0.9462 0.6965 0.062 Uiso 1 1 calc R .
H17E H 0.0266 0.9049 0.7136 0.062 Uiso 1 1 calc R .
O10 O 0.2121(9) 0.6076(11) 0.1831(4) 0.127(6) Uani 0.5 1 d D P
H10C H 0.1390(16) 0.6162(11) 0.1821(4) 0.153 Uiso 0.5 1 d DGR P
H10D H 0.1808(11) 0.6591(14) 0.2004(5) 0.153 Uiso 0.5 1 d DGR P
O3 O -0.0067(7) 0.4988(7) 0.4747(3) 0.0430(19) Uani 0.5 1 d D P
H3C H -0.045(5) 0.476(6) 0.4970(6) 0.052 Uiso 0.5 1 d DGR P
H3D H 0.016(7) 0.536(5) 0.4945(9) 0.052 Uiso 0.5 1 d DGR P

loop_
_atom_site_aniso_label
_atom_site_aniso_U_11
_atom_site_aniso_U_22
_atom_site_aniso_U_33
_atom_site_aniso_U_23
_atom_site_aniso_U_13
_atom_site_aniso_U_12
Cu1 0.0203(3) 0.0179(3) 0.0186(3) -0.0037(2) -0.0039(2) -0.0087(2)
Cu3 0.0162(3) 0.0174(3) 0.0166(3) -0.0031(2) -0.0030(2) -0.0078(2)
Cu2 0.0165(3) 0.0184(3) 0.0183(3) -0.0028(2) -0.0021(2) -0.0086(2)
S1 0.0210(5) 0.0189(5) 0.0254(6) -0.0044(5) -0.0035(5) -0.0077(5)
S2 0.0309(6) 0.0226(6) 0.0270(6) -0.0037(5) -0.0043(5) -0.0133(5)
S3 0.0435(7) 0.0205(6) 0.0219(6) -0.0015(5) -0.0121(5) -0.0133(5)
C6 0.021(2) 0.025(2) 0.022(2) 0.0032(19) -0.0076(19) -0.012(2)
N12 0.0146(17) 0.0148(17) 0.0174(19) -0.0010(14) -0.0028(14) -0.0054(15)
N13 0.0173(18) 0.0157(18) 0.0158(18) -0.0024(14) -0.0033(14) -0.0069(15)
N5 0.0173(18) 0.0144(18) 0.020(2) -0.0023(15) -0.0056(15) -0.0044(15)
N11 0.0211(19) 0.0169(18) 0.019(2) 0.0012(15) -0.0030(15) -0.0091(16)
N9 0.0200(18) 0.0193(18) 0.0161(19) -0.0042(15) -0.0021(15) -0.0084(16)
N14 0.0188(18) 0.0198(19) 0.0156(19) -0.0028(15) 0.0003(15) -0.0089(16)
N4 0.0210(19) 0.0223(19) 0.023(2) -0.0045(16) -0.0039(16) -0.0107(16)
N10 0.0240(19) 0.0182(19) 0.020(2) -0.0026(15) -0.0041(16) -0.0092(16)
O13T 0.0198(16) 0.0196(16) 0.0344(19) -0.0061(14) -0.0031(14) -0.0055(13)
N7 0.0138(17) 0.0161(18) 0.0197(19) -0.0037(15) 0.0003(14) -0.0050(15)
N3 0.0231(19) 0.0224(19) 0.019(2) -0.0056(16) -0.0039(15) -0.0111(16)
N8 0.0199(18) 0.0200(19) 0.020(2) -0.0058(15) -0.0008(15) -0.0104(16)
N6 0.0182(18) 0.0165(18) 0.0176(19) -0.0027(15) -0.0024(15) -0.0080(15)
O11T 0.0385(19) 0.0249(18) 0.0266(18) 0.0012(14) -0.0111(15) -0.0087(16)
O5 0.043(2) 0.055(2) 0.031(2) 0.0017(17) -0.0125(17) -0.0277(19)
C10 0.016(2) 0.018(2) 0.018(2) -0.0007(17) -0.0043(17) -0.0040(18)
C24 0.019(2) 0.014(2) 0.019(2) 0.0020(17) -0.0078(18) -0.0069(18)
O22T 0.0278(18) 0.042(2) 0.046(2) -0.0208(17) 0.0002(16) -0.0140(17)
O32T 0.054(2) 0.0325(19) 0.0245(19) -0.0036(15) -0.0038(16) -0.0229(18)
O1 0.0312(19) 0.034(2) 0.054(3) 0.0111(18) -0.0170(17) -0.0161(17)
C23 0.018(2) 0.018(2) 0.024(2) -0.0005(18) -0.0062(18) -0.0091(18)
C19 0.023(2) 0.021(2) 0.021(2) -0.0050(18) -0.0016(18) -0.0091(19)
O12T 0.0262(17) 0.0345(19) 0.036(2) -0.0119(15) -0.0040(15) -0.0156(15)
N2 0.029(2) 0.0204(19) 0.018(2) -0.0008(15) -0.0045(16) -0.0110(17)
C27 0.023(2) 0.017(2) 0.021(2) -0.0047(18) -0.0004(18) -0.0097(19)
C22 0.018(2) 0.015(2) 0.023(2) 0.0011(18) -0.0033(18) -0.0087(18)
O31T 0.057(2) 0.039(2) 0.034(2) -0.0122(17) -0.0003(17) -0.0325(19)
C9 0.018(2) 0.017(2) 0.020(2) -0.0016(18) -0.0010(18) -0.0057(18)
C7 0.018(2) 0.030(3) 0.025(3) -0.002(2) -0.0056(19) -0.010(2)
C21 0.017(2) 0.025(2) 0.022(2) -0.0041(19) -0.0038(18) -0.0081(19)
N1 0.0236(19) 0.0182(19) 0.0166(19) -0.0005(15) -0.0012(15) -0.0101(16)
C26 0.022(2) 0.019(2) 0.022(2) -0.0023(18) -0.0047(18) -0.0113(19)
O9 0.050(2) 0.047(2) 0.068(3) -0.026(2) -0.006(2) -0.026(2)
O4 0.043(2) 0.073(3) 0.050(2) -0.043(2) 0.0209(18) -0.039(2)
C4 0.025(2) 0.021(2) 0.025(2) 0.0004(19) -0.0082(19) -0.012(2)
C25 0.025(2) 0.022(2) 0.019(2) -0.0018(18) -0.0099(19) -0.009(2)
C18 0.023(2) 0.023(2) 0.023(2) 0.0002(19) 0.0012(19) -0.009(2)
C8 0.017(2) 0.019(2) 0.021(2) -0.0003(18) -0.0016(18) -0.0079(18)
C17 0.020(2) 0.024(2) 0.030(3) -0.003(2) 0.001(2) -0.008(2)
C31T 0.033(3) 0.020(2) 0.021(2) -0.0002(19) -0.012(2) -0.009(2)
C16 0.023(2) 0.023(2) 0.022(2) -0.0028(19) -0.0030(19) -0.012(2)
C13 0.021(2) 0.017(2) 0.016(2) 0.0001(17) -0.0060(17) -0.0084(18)
O23T 0.076(3) 0.032(2) 0.026(2) -0.0021(16) -0.0134(19) -0.017(2)
C15T 0.024(2) 0.026(3) 0.043(3) -0.012(2) -0.007(2) -0.011(2)
O8 0.039(2) 0.053(2) 0.0258(19) -0.0077(17) -0.0018(16) -0.0186(19)
C16T 0.018(2) 0.022(2) 0.032(3) -0.003(2) -0.0045(19) -0.0093(19)
C1 0.035(3) 0.018(2) 0.024(2) -0.0016(19) -0.008(2) -0.013(2)
O2 0.124(4) 0.021(2) 0.039(3) -0.0049(18) 0.019(3) -0.006(2)
C14 0.021(2) 0.023(2) 0.021(2) 0.0001(18) -0.0020(18) -0.0136(19)
C5 0.023(2) 0.031(3) 0.025(3) -0.002(2) -0.0077(19) -0.017(2)
O11 0.065(3) 0.043(2) 0.059(3) -0.015(2) 0.025(2) -0.028(2)
C15 0.022(2) 0.020(2) 0.017(2) 0.0011(18) -0.0043(18) -0.0111(19)
C11 0.018(2) 0.022(2) 0.016(2) -0.0017(18) -0.0029(17) -0.0073(19)
O21T 0.040(2) 0.0288(19) 0.052(2) -0.0080(17) -0.0020(17) -0.0206(17)
C34T 0.031(3) 0.018(2) 0.030(3) 0.002(2) -0.016(2) -0.005(2)
C33T 0.030(3) 0.022(2) 0.027(3) -0.006(2) -0.004(2) -0.005(2)
C13T 0.030(3) 0.034(3) 0.028(3) 0.001(2) -0.009(2) -0.014(2)
C12T 0.026(2) 0.023(2) 0.031(3) -0.004(2) -0.008(2) -0.009(2)
C26T 0.033(3) 0.033(3) 0.035(3) -0.005(2) 0.002(2) -0.021(2)
C32T 0.032(3) 0.026(3) 0.031(3) -0.003(2) -0.010(2) -0.013(2)
O13 0.054(2) 0.038(2) 0.045(2) -0.0162(19) 0.0136(19) -0.013(2)
O6 0.062(3) 0.112(4) 0.056(3) 0.005(3) -0.023(2) -0.051(3)
C11T 0.018(2) 0.022(2) 0.026(2) -0.0038(19) -0.0067(18) -0.0080(19)
C36T 0.043(3) 0.025(3) 0.025(3) -0.001(2) -0.006(2) -0.014(2)
C3 0.029(3) 0.025(2) 0.033(3) -0.006(2) -0.011(2) -0.010(2)
C2 0.032(3) 0.021(2) 0.021(2) -0.0073(19) -0.003(2) -0.011(2)
C35T 0.041(3) 0.024(2) 0.030(3) 0.000(2) -0.012(2) -0.018(2)
C25T 0.058(4) 0.035(3) 0.029(3) -0.012(2) 0.008(2) -0.033(3)
C12 0.024(2) 0.018(2) 0.020(2) -0.0018(18) -0.0014(18) -0.0125(19)
C20 0.023(2) 0.018(2) 0.019(2) -0.0037(18) -0.0008(18) -0.0086(19)
C22T 0.030(3) 0.029(3) 0.031(3) 0.002(2) -0.008(2) -0.009(2)
C14T 0.021(2) 0.038(3) 0.033(3) -0.012(2) -0.009(2) -0.011(2)
C21T 0.034(3) 0.018(2) 0.021(2) 0.0020(19) -0.002(2) -0.012(2)
O33T 0.067(3) 0.0256(19) 0.041(2) -0.0118(17) -0.031(2) 0.0025(18)
C24T 0.050(3) 0.023(3) 0.030(3) -0.004(2) 0.012(2) -0.016(2)
C23T 0.034(3) 0.034(3) 0.035(3) 0.005(2) 0.001(2) -0.007(2)
O12 0.080(3) 0.086(4) 0.064(3) -0.030(3) 0.017(3) -0.056(3)
O7 0.096(4) 0.123(5) 0.121(5) -0.009(4) -0.023(4) -0.055(4)
C27T 0.068(4) 0.032(3) 0.047(4) -0.016(3) 0.021(3) -0.022(3)
C37T 0.043(3) 0.028(3) 0.033(3) -0.010(2) -0.008(2) -0.013(2)
C17T 0.042(3) 0.051(3) 0.031(3) -0.015(3) -0.004(2) -0.019(3)
O10 0.131(10) 0.143(11) 0.174(13) 0.080(10) -0.128(10) -0.099(10)
O3 0.031(4) 0.054(5) 0.039(5) 0.007(4) -0.005(4) -0.020(4)

loop_
_atom_type_symbol
_atom_type_description
_atom_type_scat_dispersion_real
_atom_type_scat_dispersion_imag
_atom_type_scat_source
C C 0.0030 0.0020 'International Tables Vol C Tables 4.2.6.8 and 6.1.1.4'
H H 0.0000 0.0000 'International Tables Vol C Tables 4.2.6.8 and 6.1.1.4'
Cu Cu 0.3200 1.2650 'International Tables Vol C Tables 4.2.6.8 and 6.1.1.4'
N N 0.0060 0.0030 'International Tables Vol C Tables 4.2.6.8 and 6.1.1.4'
O O 0.0110 0.0060 'International Tables Vol C Tables 4.2.6.8 and 6.1.1.4'
S S 0.1250 0.1230 'International Tables Vol C Tables 4.2.6.8 and 6.1.1.4'

loop_
_geom_angle_atom_site_label_1
_geom_angle_atom_site_label_2
_geom_angle_atom_site_label_3
_geom_angle
_geom_angle_site_symmetry_1
_geom_angle_site_symmetry_3
N9 Cu1 N10 79.19(14) . .
N9 Cu1 N3 94.86(14) . .
N9 Cu1 N2 162.99(15) . .
N9 Cu1 N1 116.21(13) . .
N10 Cu1 N2 104.67(14) . .
N10 Cu1 N1 81.65(13) . .
N3 Cu1 N10 173.89(14) . .
N3 Cu1 N2 80.63(14) . .
N3 Cu1 N1 102.42(14) . .
N2 Cu1 N1 80.79(13) . .
N12 Cu3 N13 94.02(13) 2_656 .
N12 Cu3 N11 81.38(14) 2_656 2_656
N12 Cu3 N14 174.66(14) 2_656 .
N12 Cu3 N6 99.03(13) 2_656 .
N13 Cu3 N11 164.36(14) . 2_656
N13 Cu3 N14 80.68(14) . .
N13 Cu3 N6 101.26(13) . .
N11 Cu3 N6 94.24(13) 2_656 .
N14 Cu3 N11 103.59(14) . 2_656
N14 Cu3 N6 82.67(12) . .
N5 Cu2 N7 103.60(14) . .
N5 Cu2 O1 84.67(13) . .
N4 Cu2 N5 81.35(14) . .
N4 Cu2 N7 165.61(15) . .
N4 Cu2 O1 101.07(14) . .
N7 Cu2 O1 92.90(13) . .
N8 Cu2 N5 176.54(14) . .
N8 Cu2 N4 95.40(14) . .
N8 Cu2 N7 79.28(14) . .
N8 Cu2 O1 97.17(14) . .
O13T S1 O11T 112.23(19) . .
O13T S1 C11T 105.55(19) . .
O11T S1 C11T 105.5(2) . .
O12T S1 O13T 112.88(18) . .
O12T S1 O11T 113.1(2) . .
O12T S1 C11T 106.77(19) . .
O22T S2 O23T 113.6(2) . .
O22T S2 O21T 112.2(2) . .
O22T S2 C21T 106.5(2) . .
O23T S2 O21T 111.7(2) . .
O23T S2 C21T 106.4(2) . .
O21T S2 C21T 105.9(2) . .
O32T S3 C31T 107.6(2) . .
O32T S3 O33T 111.3(2) . .
O31T S3 O32T 114.1(2) . .
O31T S3 C31T 106.1(2) . .
O31T S3 O33T 111.5(2) . .
O33T S3 C31T 105.6(2) . .
N4 C6 C7 115.8(4) . .
N4 C6 C5 109.5(4) . .
C5 C6 C7 134.4(4) . .
N13 N12 Cu3 129.4(3) . 2_656
C22 N12 Cu3 120.1(3) . 2_656
C22 N12 N13 108.6(3) . .
N12 N13 Cu3 130.4(3) . .
C24 N13 Cu3 118.4(3) . .
C24 N13 N12 108.5(3) . .
Cu2 N5 H5 107.2 . .
C7 N5 Cu2 108.9(3) . .
C7 N5 H5 107.2 . .
C8 N5 Cu2 114.5(2) . .
C8 N5 H5 107.2 . .
C8 N5 C7 111.5(3) . .
Cu3 N11 H11 104.5 2_656 .
C21 N11 Cu3 111.8(3) . 2_656
C21 N11 H11 104.5 . .
C20 N11 Cu3 117.2(3) . 2_656
C20 N11 H11 104.5 . .
C20 N11 C21 112.9(3) . .
N8 N9 Cu1 132.1(3) . .
C15 N9 Cu1 119.8(3) . .
C15 N9 N8 108.1(3) . .
Cu3 N14 H14 109.8 . .
C26 N14 Cu3 109.3(3) . .
C26 N14 H14 109.8 . .
C26 N14 C25 109.5(3) . .
C25 N14 Cu3 108.8(2) . .
C25 N14 H14 109.8 . .
C6 N4 Cu2 117.5(3) . .
C6 N4 N3 108.4(3) . .
N3 N4 Cu2 132.5(3) . .
Cu1 N10 H10 110.9 . .
C17 N10 Cu1 105.3(3) . .
C17 N10 H10 110.9 . .
C16 N10 Cu1 109.8(3) . .
C16 N10 H10 110.9 . .
C16 N10 C17 109.0(3) . .
Cu2 N7 H7 110.2 . .
C11 N7 Cu2 110.8(2) . .
C11 N7 H7 110.2 . .
C11 N7 C12 108.8(3) . .
C12 N7 Cu2 106.7(2) . .
C12 N7 H7 110.2 . .
N4 N3 Cu1 131.3(3) . .
C4 N3 Cu1 120.2(3) . .
C4 N3 N4 107.8(3) . .
N9 N8 Cu2 132.5(3) . .
N9 N8 C13 108.6(3) . .
C13 N8 Cu2 117.7(3) . .
C10 N6 Cu3 108.2(2) . .
C27 N6 Cu3 95.8(2) . .
C27 N6 C10 112.8(3) . .
C27 N6 C9 108.5(3) . .
C9 N6 Cu3 117.7(2) . .
C9 N6 C10 112.8(3) . .
H5B O5 H5C 116.5 . .
N6 C10 H10A 107.5 . .
N6 C10 H10B 107.5 . .
N6 C10 C11 119.4(3) . .
H10A C10 H10B 107.0 . .
C11 C10 H10A 107.5 . .
C11 C10 H10B 107.5 . .
N13 C24 C23 109.1(4) . .
N13 C24 C25 113.5(4) . .
C23 C24 C25 137.4(4) . .
Cu2 O1 H1A 100.6 . .
Cu2 O1 H1B 111.7 . .
H1A O1 H1B 116.6 . .
C24 C23 H23 127.6 . .
C24 C23 C22 104.7(4) . .
C22 C23 H23 127.6 . .
H19A C19 H19B 107.6 . .
N1 C19 H19A 108.7 . .
N1 C19 H19B 108.7 . .
N1 C19 C20 114.2(3) . .
C20 C19 H19A 108.7 . .
C20 C19 H19B 108.7 . .
Cu1 N2 H2 107.9 . .
C3 N2 Cu1 111.9(3) . .
C3 N2 H2 107.9 . .
C2 N2 Cu1 109.1(3) . .
C2 N2 H2 107.9 . .
C2 N2 C3 111.9(3) . .
N6 C27 H27A 109.2 . .
N6 C27 H27B 109.2 . .
N6 C27 C26 112.0(3) . .
H27A C27 H27B 107.9 . .
C26 C27 H27A 109.2 . .
C26 C27 H27B 109.2 . .
N12 C22 C23 109.2(4) . .
N12 C22 C21 115.1(4) . .
C23 C22 C21 135.7(4) . .
N6 C9 H9A 108.5 . .
N6 C9 H9B 108.5 . .
N6 C9 C8 115.2(3) . .
H9A C9 H9B 107.5 . .
C8 C9 H9A 108.5 . .
C8 C9 H9B 108.5 . .
C6 C7 H7A 109.8 . .
C6 C7 H7B 109.8 . .
N5 C7 C6 109.2(3) . .
N5 C7 H7A 109.8 . .
N5 C7 H7B 109.8 . .
H7A C7 H7B 108.3 . .
N11 C21 H21A 109.8 . .
N11 C21 H21B 109.8 . .
C22 C21 N11 109.5(3) . .
C22 C21 H21A 109.8 . .
C22 C21 H21B 109.8 . .
H21A C21 H21B 108.2 . .
C19 N1 Cu1 111.0(2) . .
C19 N1 C18 112.9(3) . .
C19 N1 C1 112.9(3) . .
C18 N1 Cu1 104.1(2) . .
C1 N1 Cu1 104.3(2) . .
C1 N1 C18 111.0(3) . .
N14 C26 C27 111.4(3) . .
N14 C26 H26A 109.3 . .
N14 C26 H26B 109.3 . .
C27 C26 H26A 109.3 . .
C27 C26 H26B 109.3 . .
H26A C26 H26B 108.0 . .
H9C O9 H9D 97.2 . .
H4A O4 H4B 104.0 . .
N3 C4 C5 109.9(4) . .
N3 C4 C3 116.6(4) . .
C5 C4 C3 133.5(4) . .
N14 C25 C24 106.9(3) . .
N14 C25 H25A 110.3 . .
N14 C25 H25B 110.3 . .
C24 C25 H25A 110.3 . .
C24 C25 H25B 110.3 . .
H25A C25 H25B 108.6 . .
N1 C18 H18A 109.4 . .
N1 C18 H18B 109.4 . .
N1 C18 C17 111.2(4) . .
H18A C18 H18B 108.0 . .
C17 C18 H18A 109.4 . .
C17 C18 H18B 109.4 . .
N5 C8 C9 112.0(3) . .
N5 C8 H8A 109.2 . .
N5 C8 H8B 109.2 . .
C9 C8 H8A 109.2 . .
C9 C8 H8B 109.2 . .
H8A C8 H8B 107.9 . .
N10 C17 C18 110.9(4) . .
N10 C17 H17A 109.5 . .
N10 C17 H17B 109.5 . .
C18 C17 H17A 109.5 . .
C18 C17 H17B 109.5 . .
H17A C17 H17B 108.1 . .
C32T C31T S3 119.4(3) . .
C32T C31T C36T 120.1(4) . .
C36T C31T S3 120.0(4) . .
N10 C16 H16A 110.1 . .
N10 C16 H16B 110.1 . .
N10 C16 C15 107.9(3) . .
H16A C16 H16B 108.4 . .
C15 C16 H16A 110.1 . .
C15 C16 H16B 110.1 . .
N8 C13 C14 109.4(4) . .
N8 C13 C12 114.4(4) . .
C14 C13 C12 136.1(4) . .
C16T C15T H15T 119.1 . .
C16T C15T C14T 121.9(4) . .
C14T C15T H15T 119.1 . .
H8C O8 H8D 115.3 . .
C15T C16T H16T 120.3 . .
C15T C16T C11T 119.3(4) . .
C11T C16T H16T 120.3 . .
N1 C1 H1C 109.4 . .
N1 C1 H1D 109.4 . .
N1 C1 C2 111.0(3) . .
H1C C1 H1D 108.0 . .
C2 C1 H1C 109.4 . .
C2 C1 H1D 109.4 . .
H2C O2 H2D 122.1 . .
C13 C14 H14A 127.9 . .
C13 C14 C15 104.2(4) . .
C15 C14 H14A 127.9 . .
C6 C5 H5A 127.8 . .
C4 C5 C6 104.4(4) . .
C4 C5 H5A 127.8 . .
H11C O11 H11D 98.7 . .
N9 C15 C16 114.2(3) . .
N9 C15 C14 109.7(4) . .
C14 C15 C16 136.0(4) . .
N7 C11 C10 115.8(3) . .
N7 C11 H11A 108.3 . .
N7 C11 H11B 108.3 . .
C10 C11 H11A 108.3 . .
C10 C11 H11B 108.3 . .
H11A C11 H11B 107.4 . .
C33T C34T C37T 120.8(4) . .
C35T C34T C33T 118.5(4) . .
C35T C34T C37T 120.7(4) . .
C34T C33T H33T 119.8 . .
C32T C33T C34T 120.3(5) . .
C32T C33T H33T 119.8 . .
C12T C13T H13T 119.4 . .
C12T C13T C14T 121.2(5) . .
C14T C13T H13T 119.4 . .
C13T C12T H12T 120.1 . .
C13T C12T C11T 119.9(4) . .
C11T C12T H12T 120.1 . .
C25T C26T H26T 120.1 . .
C21T C26T H26T 120.1 . .
C21T C26T C25T 119.8(5) . .
C31T C32T C33T 120.2(4) . .
C31T C32T H32T 119.9 . .
C33T C32T H32T 119.9 . .
H13A O13 H13B 106.9 . .
H6A O6 H6B 128.2 . .
C16T C11T S1 120.8(4) . .
C16T C11T C12T 120.2(4) . .
C12T C11T S1 119.0(3) . .
C31T C36T H36T 120.6 . .
C35T C36T C31T 118.9(5) . .
C35T C36T H36T 120.6 . .
N2 C3 H3A 109.6 . .
N2 C3 H3B 109.6 . .
C4 C3 N2 110.5(3) . .
C4 C3 H3A 109.6 . .
C4 C3 H3B 109.6 . .
H3A C3 H3B 108.1 . .
N2 C2 C1 110.2(4) . .
N2 C2 H2A 109.6 . .
N2 C2 H2B 109.6 . .
C1 C2 H2A 109.6 . .
C1 C2 H2B 109.6 . .
H2A C2 H2B 108.1 . .
C34T C35T C36T 121.9(4) . .
C34T C35T H35T 119.0 . .
C36T C35T H35T 119.0 . .
C26T C25T H25T 119.3 . .
C24T C25T C26T 121.4(5) . .
C24T C25T H25T 119.3 . .
N7 C12 C13 107.1(3) . .
N7 C12 H12A 110.3 . .
N7 C12 H12B 110.3 . .
C13 C12 H12A 110.3 . .
C13 C12 H12B 110.3 . .
H12A C12 H12B 108.5 . .
N11 C20 C19 112.3(3) . .
N11 C20 H20A 109.1 . .
N11 C20 H20B 109.1 . .
C19 C20 H20A 109.1 . .
C19 C20 H20B 109.1 . .
H20A C20 H20B 107.9 . .
C21T C22T H22T 120.4 . .
C23T C22T H22T 120.4 . .
C23T C22T C21T 119.2(5) . .
C15T C14T C17T 121.8(4) . .
C13T C14T C15T 117.5(4) . .
C13T C14T C17T 120.7(5) . .
C26T C21T S2 121.2(4) . .
C26T C21T C22T 119.5(4) . .
C22T C21T S2 119.2(4) . .
C25T C24T C23T 118.2(5) . .
C25T C24T C27T 121.1(5) . .
C23T C24T C27T 120.7(5) . .
C22T C23T C24T 121.9(5) . .
C22T C23T H23T 119.0 . .
C24T C23T H23T 119.0 . .
H12C O12 H12D 89.9 . .
H7C O7 H7D 87.3 . .
C24T C27T H27C 109.5 . .
C24T C27T H27D 109.5 . .
C24T C27T H27E 109.5 . .
H27C C27T H27D 109.5 . .
H27C C27T H27E 109.5 . .
H27D C27T H27E 109.5 . .
C34T C37T H37A 109.5 . .
C34T C37T H37B 109.5 . .
C34T C37T H37C 109.5 . .
H37A C37T H37B 109.5 . .
H37A C37T H37C 109.5 . .
H37B C37T H37C 109.5 . .
C14T C17T H17C 109.5 . .
C14T C17T H17D 109.5 . .
C14T C17T H17E 109.5 . .
H17C C17T H17D 109.5 . .
H17C C17T H17E 109.5 . .
H17D C17T H17E 109.5 . .
H10C O10 H10D 86.5 . .
O3 O3 H3C 74.0 2_566 .
H3C O3 H3D 112.0 . .

loop_
_geom_bond_atom_site_label_1
_geom_bond_atom_site_label_2
_geom_bond_distance
_geom_bond_site_symmetry_2
Cu1 N9 1.942(3) .
Cu1 N10 2.084(3) .
Cu1 N3 1.945(4) .
Cu1 N2 2.114(3) .
Cu1 N1 2.319(3) .
Cu3 N12 1.920(3) 2_656
Cu3 N13 1.942(3) .
Cu3 N11 2.074(3) 2_656
Cu3 N14 2.068(3) .
Cu3 N6 2.429(3) .
Cu2 N5 2.068(3) .
Cu2 N4 1.934(3) .
Cu2 N7 2.078(3) .
Cu2 N8 1.921(3) .
Cu2 O1 2.317(3) .
S1 O13T 1.454(3) .
S1 O11T 1.463(3) .
S1 O12T 1.453(3) .
S1 C11T 1.776(4) .
S2 O22T 1.450(3) .
S2 O23T 1.453(4) .
S2 O21T 1.463(3) .
S2 C21T 1.764(5) .
S3 O32T 1.455(3) .
S3 O31T 1.453(4) .
S3 C31T 1.769(4) .
S3 O33T 1.465(4) .
C6 N4 1.338(5) .
C6 C7 1.511(6) .
C6 C5 1.390(6) .
N12 Cu3 1.920(3) 2_656
N12 N13 1.350(5) .
N12 C22 1.343(5) .
N13 C24 1.346(5) .
N5 H5 0.79(5) .
N5 C7 1.491(5) .
N5 C8 1.477(5) .
N11 Cu3 2.074(3) 2_656
N11 H11 0.80(5) .
N11 C21 1.508(5) .
N11 C20 1.494(5) .
N9 N8 1.344(5) .
N9 C15 1.342(5) .
N14 H14 0.89(5) .
N14 C26 1.495(5) .
N14 C25 1.497(5) .
N4 N3 1.359(5) .
N10 H10 0.9800 .
N10 C17 1.488(6) .
N10 C16 1.485(5) .
N7 H7 0.84(5) .
N7 C11 1.493(5) .
N7 C12 1.499(5) .
N3 C4 1.342(5) .
N8 C13 1.345(5) .
N6 C10 1.485(5) .
N6 C27 1.473(5) .
N6 C9 1.478(5) .
O5 H5B 0.820(14) .
O5 H5C 0.827(14) .
C10 H10A 0.9700 .
C10 H10B 0.9700 .
C10 C11 1.527(6) .
C24 C23 1.391(6) .
C24 C25 1.501(6) .
O1 H1A 0.794(18) .
O1 H1B 0.797(18) .
C23 H23 0.9300 .
C23 C22 1.392(6) .
C19 H19A 0.9700 .
C19 H19B 0.9700 .
C19 N1 1.472(5) .
C19 C20 1.516(6) .
N2 H2 0.82(5) .
N2 C3 1.499(6) .
N2 C2 1.482(6) .
C27 H27A 0.9700 .
C27 H27B 0.9700 .
C27 C26 1.508(6) .
C22 C21 1.499(6) .
C9 H9A 0.9700 .
C9 H9B 0.9700 .
C9 C8 1.531(6) .
C7 H7A 0.9700 .
C7 H7B 0.9700 .
C21 H21A 0.9700 .
C21 H21B 0.9700 .
N1 C18 1.480(5) .
N1 C1 1.477(5) .
C26 H26A 0.9700 .
C26 H26B 0.9700 .
O9 H9C 0.843(14) .
O9 H9D 0.795(13) .
O4 H4A 0.744(13) .
O4 H4B 0.864(15) .
C4 C5 1.382(6) .
C4 C3 1.495(6) .
C25 H25A 0.9700 .
C25 H25B 0.9700 .
C18 H18A 0.9700 .
C18 H18B 0.9700 .
C18 C17 1.497(6) .
C8 H8A 0.9700 .
C8 H8B 0.9700 .
C17 H17A 0.9700 .
C17 H17B 0.9700 .
C31T C32T 1.389(7) .
C31T C36T 1.390(6) .
C16 H16A 0.9700 .
C16 H16B 0.9700 .
C16 C15 1.502(6) .
C13 C14 1.385(6) .
C13 C12 1.504(6) .
C15T H15T 0.9300 .
C15T C16T 1.381(7) .
C15T C14T 1.399(7) .
O8 H8C 0.837(14) .
O8 H8D 0.801(13) .
C16T H16T 0.9300 .
C16T C11T 1.387(6) .
C1 H1C 0.9700 .
C1 H1D 0.9700 .
C1 C2 1.512(6) .
O2 H2C 0.755(14) .
O2 H2D 0.828(15) .
C14 H14A 0.9300 .
C14 C15 1.392(6) .
C5 H5A 0.9300 .
O11 H11C 0.800(14) .
O11 H11D 0.819(14) .
C11 H11A 0.9700 .
C11 H11B 0.9700 .
C34T C33T 1.394(7) .
C34T C35T 1.386(7) .
C34T C37T 1.502(6) .
C33T H33T 0.9300 .
C33T C32T 1.389(6) .
C13T H13T 0.9300 .
C13T C12T 1.385(7) .
C13T C14T 1.397(7) .
C12T H12T 0.9300 .
C12T C11T 1.388(6) .
C26T H26T 0.9300 .
C26T C25T 1.393(7) .
C26T C21T 1.388(7) .
C32T H32T 0.9300 .
O13 H13A 0.750(13) .
O13 H13B 0.867(15) .
O6 H6A 0.834(14) .
O6 H6B 0.838(14) .
C36T H36T 0.9300 .
C36T C35T 1.387(6) .
C3 H3A 0.9700 .
C3 H3B 0.9700 .
C2 H2A 0.9700 .
C2 H2B 0.9700 .
C35T H35T 0.9300 .
C25T H25T 0.9300 .
C25T C24T 1.373(8) .
C12 H12A 0.9700 .
C12 H12B 0.9700 .
C20 H20A 0.9700 .
C20 H20B 0.9700 .
C22T H22T 0.9300 .
C22T C21T 1.398(7) .
C22T C23T 1.379(7) .
C14T C17T 1.503(7) .
C24T C23T 1.390(8) .
C24T C27T 1.520(7) .
C23T H23T 0.9300 .
O12 H12C 0.807(14) .
O12 H12D 0.808(14) .
O7 H7C 0.932(15) .
O7 H7D 0.837(14) .
C27T H27C 0.9600 .
C27T H27D 0.9600 .
C27T H27E 0.9600 .
C37T H37A 0.9600 .
C37T H37B 0.9600 .
C37T H37C 0.9600 .
C17T H17C 0.9600 .
C17T H17D 0.9600 .
C17T H17E 0.9600 .
O10 H10C 0.883(16) .
O10 H10D 0.739(13) .
O3 O3 1.157(14) 2_566
O3 H3C 0.739(13) .
O3 H3D 0.888(16) .

loop_
_geom_hbond_atom_site_label_D
_geom_hbond_atom_site_label_H
_geom_hbond_atom_site_label_A
_geom_hbond_distance_DH
_geom_hbond_distance_HA
_geom_hbond_distance_DA
_geom_hbond_angle_DHA
_geom_hbond_site_symmetry_A
N5 H5 O12T 0.79 2.47 3.236(5) 164.8 .
N11 H11 O2 0.80 2.21 2.928(5) 148.4 2_656
N14 H14 O4 0.89 2.08 2.849(5) 144.1 2_666
N10 H10 O33T 0.98 2.10 2.968(5) 146.9 .
N7 H7 O13T 0.84 2.09 2.921(5) 167.6 .
O5 H5B O11T 0.82 2.07 2.867(5) 164.1 .
O5 H5C O8 0.83 2.06 2.751(5) 141.4 .
O1 H1A O5 0.79 2.29 2.854(5) 128.7 .
O1 H1B O7 0.80 2.03 2.759(7) 151.3 .
O1 H1B O10 0.80 2.17 2.702(9) 124.3 .
N2 H2 O31T 0.82 2.34 3.142(5) 168.8 .
O9 H9C O12 0.84 1.99 2.795(6) 158.9 1_565
O9 H9D O31T 0.79 2.02 2.809(5) 176.6 2_665
O4 H4A O22T 0.74 2.05 2.774(5) 163.8 1_655
O4 H4B O5 0.86 2.04 2.844(5) 154.4 .
O8 H8C O6 0.84 2.00 2.811(6) 162.5 .
O8 H8D O32T 0.80 2.05 2.851(5) 175.5 2_665
O2 H2C O3 0.75 1.95 2.579(8) 140.1 2_566
O11 H11C O32T 0.80 2.41 3.166(6) 159.2 2_665
O11 H11D O21T 0.82 2.08 2.890(5) 168.2 .
O13 H13A O11 0.75 2.10 2.832(6) 166.8 2_565
O13 H13B O33T 0.87 2.05 2.856(5) 154.3 2_655
O6 H6A O11T 0.83 2.03 2.791(5) 151.2 .
O6 H6B O7 0.84 1.88 2.643(8) 151.3 .
O12 H12C O13 0.81 2.07 2.829(6) 155.6 .
O12 H12D O8 0.81 1.99 2.794(6) 170.2 1_545
O7 H7C O21T 0.93 2.38 2.906(7) 115.7 .
O7 H7D O2 0.84 2.57 3.066(8) 119.5 2_566
O10 H10C O21T 0.88 1.92 2.799(10) 173.0 .
O3 H3C O12T 0.74 2.22 2.947(8) 170.1 2_566
O3 H3D O12T 0.89 2.29 2.848(8) 120.3 .

loop_
_geom_torsion_atom_site_label_1
_geom_torsion_atom_site_label_2
_geom_torsion_atom_site_label_3
_geom_torsion_atom_site_label_4
_geom_torsion
_geom_torsion_site_symmetry_1
Cu1 N9 N8 Cu2 -11.7(6) .
Cu1 N9 N8 C13 -178.5(3) .
Cu1 N9 C15 C16 1.1(5) .
Cu1 N9 C15 C14 179.1(3) .
Cu1 N10 C17 C18 53.3(4) .
Cu1 N10 C16 C15 31.8(4) .
Cu1 N3 C4 C5 -172.2(3) .
Cu1 N3 C4 C3 5.7(5) .
Cu1 N2 C3 C4 0.0(4) .
Cu1 N2 C2 C1 44.7(4) .
Cu1 N1 C18 C17 28.9(4) .
Cu1 N1 C1 C2 37.4(4) .
Cu3 N12 N13 Cu3 -35.1(5) 2_656
Cu3 N12 N13 C24 164.4(3) 2_656
Cu3 N12 C22 C23 -165.8(3) 2_656
Cu3 N12 C22 C21 15.0(5) 2_656
Cu3 N13 C24 C23 -164.0(3) .
Cu3 N13 C24 C25 15.3(5) .
Cu3 N11 C21 C22 10.4(4) 2_656
Cu3 N11 C20 C19 54.9(4) 2_656
Cu3 N14 C26 C27 36.0(4) .
Cu3 N14 C25 C24 35.5(4) .
Cu3 N6 C10 C11 -156.6(3) .
Cu3 N6 C27 C26 48.8(3) .
Cu3 N6 C9 C8 -66.7(4) .
Cu2 N5 C7 C6 26.4(4) .
Cu2 N5 C8 C9 70.5(4) .
Cu2 N4 N3 Cu1 5.8(6) .
Cu2 N4 N3 C4 -164.5(3) .
Cu2 N7 C11 C10 -41.6(4) .
Cu2 N7 C12 C13 -37.0(4) .
Cu2 N8 C13 C14 -169.1(3) .
Cu2 N8 C13 C12 9.3(5) .
S3 C31T C32T C33T 172.7(4) .
S3 C31T C36T C35T -172.1(4) .
C6 N4 N3 Cu1 170.5(3) .
C6 N4 N3 C4 0.2(5) .
N12 N13 C24 C23 -0.7(4) .
N12 N13 C24 C25 178.5(3) .
N12 C22 C21 N11 -16.0(5) .
N13 N12 C22 C23 -0.2(4) .
N13 N12 C22 C21 -179.4(3) .
N13 C24 C23 C22 0.6(4) .
N13 C24 C25 N14 -33.5(5) .
N9 N8 C13 C14 0.0(5) .
N9 N8 C13 C12 178.3(3) .
N4 C6 C7 N5 -14.3(5) .
N4 C6 C5 C4 -0.7(5) .
N4 N3 C4 C5 -0.6(5) .
N4 N3 C4 C3 177.3(4) .
N10 C16 C15 N9 -22.4(5) .
N10 C16 C15 C14 160.5(5) .
O13T S1 C11T C16T 99.9(4) .
O13T S1 C11T C12T -78.0(4) .
N3 C4 C5 C6 0.8(5) .
N3 C4 C3 N2 -3.4(6) .
N8 N9 C15 C16 -177.2(3) .
N8 N9 C15 C14 0.7(5) .
N8 C13 C14 C15 0.4(5) .
N8 C13 C12 N7 20.1(5) .
N6 C10 C11 N7 -74.0(5) .
N6 C27 C26 N14 -63.4(4) .
N6 C9 C8 N5 -116.5(4) .
O11T S1 C11T C16T -19.1(4) .
O11T S1 C11T C12T 163.0(3) .
C10 N6 C27 C26 -63.8(4) .
C10 N6 C9 C8 60.5(4) .
C24 C23 C22 N12 -0.3(5) .
C24 C23 C22 C21 178.7(5) .
O22T S2 C21T C26T -9.7(4) .
O22T S2 C21T C22T 169.4(4) .
O32T S3 C31T C32T 151.2(4) .
O32T S3 C31T C36T -35.7(4) .
C23 C24 C25 N14 145.4(5) .
C23 C22 C21 N11 165.1(5) .
C19 N1 C18 C17 -91.6(4) .
C19 N1 C1 C2 157.9(4) .
O12T S1 C11T C16T -139.7(3) .
O12T S1 C11T C12T 42.3(4) .
C27 N6 C10 C11 -51.9(5) .
C27 N6 C9 C8 -173.9(3) .
C22 N12 N13 Cu3 161.1(3) .
C22 N12 N13 C24 0.6(4) .
O31T S3 C31T C32T 28.6(4) .
O31T S3 C31T C36T -158.2(4) .
C9 N6 C10 C11 71.4(4) .
C9 N6 C27 C26 170.6(3) .
C7 C6 N4 Cu2 -6.7(5) .
C7 C6 N4 N3 -174.1(4) .
C7 C6 C5 C4 172.2(5) .
C7 N5 C8 C9 -165.4(3) .
C21 N11 C20 C19 -77.2(4) .
N1 C19 C20 N11 -178.4(3) .
N1 C18 C17 N10 -57.2(5) .
N1 C1 C2 N2 -57.1(5) .
C26 N14 C25 C24 -83.8(4) .
C25 N14 C26 C27 155.0(3) .
C25 C24 C23 C22 -178.4(5) .
C18 N1 C1 C2 -74.2(4) .
C8 N5 C7 C6 -100.8(4) .
C17 N10 C16 C15 -83.1(4) .
C31T C36T C35T C34T 0.1(7) .
C16 N10 C17 C18 171.0(4) .
C13 C14 C15 N9 -0.7(5) .
C13 C14 C15 C16 176.6(5) .
O23T S2 C21T C26T 111.8(4) .
O23T S2 C21T C22T -69.1(4) .
C15T C16T C11T S1 -179.0(3) .
C15T C16T C11T C12T -1.1(6) .
C16T C15T C14T C13T 2.2(7) .
C16T C15T C14T C17T -176.5(4) .
C1 N1 C18 C17 140.5(4) .
C14 C13 C12 N7 -162.1(5) .
C5 C6 N4 Cu2 167.7(3) .
C5 C6 N4 N3 0.3(5) .
C5 C6 C7 N5 173.2(5) .
C5 C4 C3 N2 173.9(5) .
C15 N9 N8 Cu2 166.4(3) .
C15 N9 N8 C13 -0.4(5) .
C11 N7 C12 C13 82.6(4) .
O21T S2 C21T C26T -129.3(4) .
O21T S2 C21T C22T 49.8(4) .
C34T C33T C32T C31T -1.2(7) .
C33T C34T C35T C36T -1.7(7) .
C13T C12T C11T S1 178.7(3) .
C13T C12T C11T C16T 0.7(6) .
C12T C13T C14T C15T -2.5(7) .
C12T C13T C14T C17T 176.1(4) .
C26T C25T C24T C23T 1.6(8) .
C26T C25T C24T C27T -178.2(5) .
C32T C31T C36T C35T 1.0(7) .
C36T C31T C32T C33T -0.5(7) .
C3 N2 C2 C1 -79.7(4) .
C3 C4 C5 C6 -176.6(5) .
C2 N2 C3 C4 122.9(4) .
C35T C34T C33T C32T 2.2(7) .
C25T C26T C21T S2 179.3(4) .
C25T C26T C21T C22T 0.2(7) .
C25T C24T C23T C22T -1.5(8) .
C12 N7 C11 C10 -158.6(3) .
C12 C13 C14 C15 -177.4(5) .
C20 N11 C21 C22 145.2(4) .
C20 C19 N1 Cu1 173.8(3) .
C20 C19 N1 C18 -69.8(4) .
C20 C19 N1 C1 57.1(5) .
C14T C15T C16T C11T -0.4(7) .
C14T C13T C12T C11T 1.1(7) .
C21T C26T C25T C24T -0.9(7) .
C21T C22T C23T C24T 0.8(7) .
O33T S3 C31T C32T -89.9(4) .
O33T S3 C31T C36T 83.2(4) .
C23T C22T C21T S2 -179.3(4) .
C23T C22T C21T C26T -0.2(7) .
C27T C24T C23T C22T 178.2(5) .
C37T C34T C33T C32T -178.0(4) .
C37T C34T C35T C36T 178.5(4) .
